data_1548048
loop_
_publ_author_name
'Jesus Ferrando-Soria'
'Eufemio Moreno Pineda'
'Alessandro Chiesa'
'Antonio Fernandez'
'Samantha A. Magee'
'Stefano Carretta'
'Paolo Santini'
'Inigo J. Vitorica-Yrezabal'
'Floriana Tuna'
'Grigore A. Timco'
'Eric J.L. McInnes'
'Richard E.P. Winpenny'

_publ_section_title
;
 A modular design of molecular qubits to implement universal quantum gates
;
_journal_name_full 'Nature Communications'
_journal_page_first 11377
_journal_paper_doi 10.1038/ncomms11377
_journal_volume 7
_journal_year 2016
_chemical_formula_moiety 'C32 H20 Co N6 O4, C H3 O, C H4 O, 2(B F4), O'
_chemical_formula_sum 'C34 H27 B2 Co F8 N6 O7'
_chemical_formula_weight 864.16
_space_group_crystal_system monoclinic
_space_group_IT_number 15
_space_group_name_Hall '-C 2yc'
_space_group_name_H-M_alt 'C 1 2/c 1'
_symmetry_space_group_name_Hall '-C 2yc'
_symmetry_space_group_name_H-M 'C 1 2/c 1'
_atom_sites_solution_hydrogens geom
_atom_sites_solution_primary direct
_cell_angle_alpha 90
_cell_angle_beta 106.060(6)
_cell_angle_gamma 90
_cell_formula_units_Z 8
_cell_length_a 40.103(2)
_cell_length_b 9.0797(4)
_cell_length_c 21.8936(12)
_cell_measurement_reflns_used 6342
_cell_measurement_temperature 100
_cell_measurement_theta_max 72.3750
_cell_measurement_theta_min 2.2930
_cell_volume 7660.8(7)
_computing_cell_refinement
;
CrysAlisPro, Agilent Technologies,
Version 1.171.37.34 (release 22-05-2014 CrysAlis171 .NET)
(compiled May 22 2014,16:03:01)
;
_computing_data_collection
;
CrysAlisPro, Agilent Technologies,
Version 1.171.37.34 (release 22-05-2014 CrysAlis171 .NET)
(compiled May 22 2014,16:03:01)
;
_computing_data_reduction
;
CrysAlisPro, Agilent Technologies,
Version 1.171.37.34 (release 22-05-2014 CrysAlis171 .NET)
(compiled May 22 2014,16:03:01)
;
_computing_molecular_graphics 'Olex2 (Dolomanov et al., 2009)'
_computing_publication_material 'Olex2 (Dolomanov et al., 2009)'
_computing_structure_refinement 'ShelXL (Sheldrick, 2008)'
_computing_structure_solution 'ShelXT (Sheldrick, 2008)'
_diffrn_ambient_temperature 100
_diffrn_detector 'CCD plate'
_diffrn_measured_fraction_theta_full 0.985
_diffrn_measured_fraction_theta_max 0.985
_diffrn_measurement_details
;
#__ type_ start__ end____ width___ exp.time_
  1 omega  103.97  244.97   1.5000   30.0000
omega____ theta____ kappa____ phi______ frames
    -       90.0000   73.8669   49.2094 94

#__ type_ start__ end____ width___ exp.time_
  2 phi    -25.79  332.56   1.4994   30.0000
omega____ theta____ kappa____ phi______ frames
 127.8197  100.0000   73.8669     -     239

#__ type_ start__ end____ width___ exp.time_
  3 omega  -83.79  103.71   1.5000   25.0000
omega____ theta____ kappa____ phi______ frames
    -      -55.0000   73.8669 -165.7912 125

#__ type_ start__ end____ width___ exp.time_
  4 omega  121.21  262.21   1.5000   30.0000
omega____ theta____ kappa____ phi______ frames
    -      105.0000   73.8669  139.2094 94

#__ type_ start__ end____ width___ exp.time_
  5 phi    -68.32  152.09   1.4994   30.0000
omega____ theta____ kappa____ phi______ frames
 117.3197  110.5000   73.8669     -     147

#__ type_ start__ end____ width___ exp.time_
  6 phi     80.72  230.66   1.4994   30.0000
omega____ theta____ kappa____ phi______ frames
 169.2097  112.0000   73.8669     -     100

#__ type_ start__ end____ width___ exp.time_
  7 phi    -25.79  214.11   1.4994   30.0000
omega____ theta____ kappa____ phi______ frames
-140.8506  110.0000   73.8669     -     160

#__ type_ start__ end____ width___ exp.time_
  8 omega   80.20  152.19   1.4997   20.0000
omega____ theta____ kappa____ phi______ frames
    -       25.0000   73.8669  -90.7906 48

#__ type_ start__ end____ width___ exp.time_
  9 omega  -37.42   51.08   1.5000   25.0000
omega____ theta____ kappa____ phi______ frames
    -      -32.0000   73.8669  -65.7906 59

#__ type_ start__ end____ width___ exp.time_
 10 phi      5.34  149.28   1.4994   25.0000
omega____ theta____ kappa____ phi______ frames
 -58.1803  -52.0000   73.8669     -     96

#__ type_ start__ end____ width___ exp.time_
 11 omega   18.21  103.71   1.5000   25.0000
omega____ theta____ kappa____ phi______ frames
    -      -55.0000   73.8669   69.2094 57

#__ type_ start__ end____ width___ exp.time_
 12 omega   76.21  152.71   1.5000   30.0000
omega____ theta____ kappa____ phi______ frames
    -      105.5000   73.8669   11.7088 51

#__ type_ start__ end____ width___ exp.time_
 13 phi    217.11  301.07   1.4994   30.0000
omega____ theta____ kappa____ phi______ frames
 165.1497  105.0000   73.8669     -     56
;
_diffrn_measurement_device 'abstract diffractometer'
_diffrn_measurement_device_type 'Saxi-CrysAlisPro-abstract goniometer imported SAXI images'
_diffrn_measurement_method '\w and \p scans'
_diffrn_orient_matrix_UB_11 -0.0072955000
_diffrn_orient_matrix_UB_12 0.0104857000
_diffrn_orient_matrix_UB_13 -0.0392987000
_diffrn_orient_matrix_UB_21 -0.0727714000
_diffrn_orient_matrix_UB_22 -0.0032962000
_diffrn_orient_matrix_UB_23 -0.0069193000
_diffrn_orient_matrix_UB_31 -0.0010029000
_diffrn_orient_matrix_UB_32 0.1691772000
_diffrn_orient_matrix_UB_33 0.0022853000
_diffrn_radiation_monochromator graphite
_diffrn_radiation_probe x-ray
_diffrn_radiation_type CuK\a
_diffrn_radiation_wavelength 1.54178
_diffrn_reflns_av_R_equivalents 0.0817
_diffrn_reflns_av_unetI/netI 0.0633
_diffrn_reflns_Laue_measured_fraction_full 0.985
_diffrn_reflns_Laue_measured_fraction_max 0.985
_diffrn_reflns_limit_h_max 48
_diffrn_reflns_limit_h_min -48
_diffrn_reflns_limit_k_max 10
_diffrn_reflns_limit_k_min -9
_diffrn_reflns_limit_l_max 26
_diffrn_reflns_limit_l_min -26
_diffrn_reflns_number 27391
_diffrn_reflns_point_group_measured_fraction_full 0.985
_diffrn_reflns_point_group_measured_fraction_max 0.985
_diffrn_reflns_theta_full 67.679
_diffrn_reflns_theta_max 68.232
_diffrn_reflns_theta_min 2.293
_diffrn_source 'Enhance (Cu) X-ray Source'
_exptl_absorpt_coefficient_mu 4.355
_exptl_absorpt_correction_T_max 1.00000
_exptl_absorpt_correction_T_min 0.70163
_exptl_absorpt_correction_type multi-scan
_exptl_absorpt_process_details
;
CrysAlisPro, Agilent Technologies,
Version 1.171.37.34 (release 22-05-2014 CrysAlis171 .NET)
(compiled May 22 2014,16:03:01)
Empirical absorption correction using spherical harmonics,
 implemented in SCALE3 ABSPACK scaling algorithm.
;
_exptl_crystal_colour 'clear red'
_exptl_crystal_colour_lustre clear
_exptl_crystal_colour_primary red
_exptl_crystal_density_diffrn 1.499
_exptl_crystal_description prism
_exptl_crystal_F_000 3504
_exptl_crystal_size_max 0.06
_exptl_crystal_size_mid 0.04
_exptl_crystal_size_min 0.03
_refine_diff_density_max 0.779
_refine_diff_density_min -0.474
_refine_diff_density_rms 0.082
_refine_ls_extinction_coef .
_refine_ls_extinction_method none
_refine_ls_goodness_of_fit_ref 1.020
_refine_ls_hydrogen_treatment constr
_refine_ls_matrix_type full
_refine_ls_number_parameters 595
_refine_ls_number_reflns 6898
_refine_ls_number_restraints 185
_refine_ls_restrained_S_all 1.043
_refine_ls_R_factor_all 0.1321
_refine_ls_R_factor_gt 0.0831
_refine_ls_shift/su_max 0.000
_refine_ls_shift/su_mean 0.000
_refine_ls_structure_factor_coef Fsqd
_refine_ls_weighting_details 'w=1/[\s^2^(Fo^2^)+(0.1650P)^2^+8.5290P] where P=(Fo^2^+2Fc^2^)/3'
_refine_ls_weighting_scheme calc
_refine_ls_wR_factor_gt 0.2314
_refine_ls_wR_factor_ref 0.2723
_reflns_Friedel_coverage 0.000
_reflns_Friedel_fraction_full .
_reflns_Friedel_fraction_max .
_reflns_number_gt 4255
_reflns_number_total 6898
_reflns_threshold_expression 'I > 2\s(I)'
_cod_data_source_file ncomms11377-16.cif
_cod_data_source_block Co(ST)2
_cod_original_cell_volume 7660.9(7)
_cod_database_code 1548048
_chemical_oxdiff_formula CoN6B2F8C100H100
_shelx_space_group_comment
;
The symmetry employed for this shelxl refinement is uniquely defined
by the following loop, which should always be used as a source of
symmetry information in preference to the above space-group names.
They are only intended as comments.
;
_reflns_odcompleteness_completeness 98.52
_reflns_odcompleteness_iscentric 1
_reflns_odcompleteness_theta 66.97
_olex2_refinement_description
;
1. Fixed Uiso
 At 1.2 times of:
  All C(H) groups
 At 1.5 times of:
  All C(H,H,H) groups, All O(H) groups
2. Restrained distances
 B2-F6
 1.4 with sigma of 0.02
 F4-B2
 1.4 with sigma of 0.02
 B2-F5
 1.4 with sigma of 0.02
 B2-F3
 1.4 with sigma of 0.02
 F3-F5
 2.4 with sigma of 0.02
 F5-F6
 2.4 with sigma of 0.02
 B3-F9
 1.4 with sigma of 0.02
 F9-F10
 2.4 with sigma of 0.02
 F10-F7
 2.4 with sigma of 0.02
 F7-F8
 2.4 with sigma of 0.02
 F8-F7
 2.4 with sigma of 0.02
 F7-F9
 2.4 with sigma of 0.02
 B3-F7
 1.4 with sigma of 0.02
 B3-F10
 1.4 with sigma of 0.02
 F8-F9
 2.4 with sigma of 0.02
 B3-F8
 1.4 with sigma of 0.02
 F7A-B1A
 1.4 with sigma of 0.02
 F9A-F7A
 2.4 with sigma of 0.02
 O2-C2
 1.5 with sigma of 0.02
 C2-O1C
 1.45 with sigma of 0.02
 O3-F6
 2.1 with sigma of 0.02
 F8A-F7A \\sim F7A-F10A
 with sigma of 0.02
 F10A-F9A \\sim F9A-F8A
 with sigma of 0.02
 F8A-F10A \\sim F10A-F7A
 with sigma of 0.02
 F7A-B1A \\sim B1A-F8A
 with sigma of 0.02
 F10A-B1A \\sim B1A-F9A
 with sigma of 0.02
 F9A-B1A \\sim B1A-F7A
 with sigma of 0.02
 F7A-B1A \\sim B1A-F8A
 with sigma of 0.02
 O2B-C1B \\sim C1B-O1B
 with sigma of 0.02
 O0AA-C1C \\sim C1C-O2C
 with sigma of 0.02
 C1B-C2B \\sim C2B-C1C
 with sigma of 0.02
 O1C-C2 \\sim C2-O2
 with sigma of 0.02
 O1C-C2 \\sim C2-O2
 with sigma of 0.02
 O1C-C2 \\sim C2-O2
 with sigma of 0.02
3. Uiso/Uaniso restraints and constraints
Uanis(B2) \\sim Ueq, Uanis(F3) \\sim Ueq, Uanis(F4) \\sim Ueq, Uanis(F6) \\sim
Ueq, Uanis(F5) \\sim Ueq: with sigma of 0.01 and sigma for terminal atoms of
0.02
Uanis(O3) \\sim Ueq, Uanis(O3C) \\sim Ueq: with sigma of 0.01 and sigma for
terminal atoms of 0.02
Uanis(O3C) = Uanis(O3)
Uanis(F9) = Uanis(F9A) = Uanis(F8A) = Uanis(F7) = Uanis(F10A) = Uanis(F7A) =
Uanis(F10)
Uanis(O2) = Uanis(O1C)
4. Rigid body (RIGU) restrains
 B2, F3, F4, F6, F5
 with sigma for 1-2 distances of 0.004 and sigma for 1-3 distances of 0.004
 F9A, B1A, F10A, F8A, F7A, B3, F10, F8, F7, F9
 with sigma for 1-2 distances of 0.004 and sigma for 1-3 distances of 0.004
 C1C, C1B, O0AA, O1B, O2C, O2B
 with sigma for 1-2 distances of 0.004 and sigma for 1-3 distances of 0.004
5. Others
 Sof(O3)=1-FVAR(1)
 Sof(O3C)=FVAR(1)
 Sof(F7A)=Sof(F8A)=Sof(F9A)=Sof(F10A)=Sof(B1A)=1-FVAR(2)
 Sof(F7)=Sof(F8)=Sof(F9)=Sof(F10)=Sof(B3)=FVAR(2)
 Sof(O1C)=1-FVAR(3)
 Sof(O2)=FVAR(3)
 Sof(O0AA)=Sof(O2C)=Sof(C1C)=1-FVAR(4)
 Sof(O1B)=Sof(O2B)=Sof(C1B)=FVAR(4)
 Fixed Sof: F3(0.5) F4(0.5) F5(0.5) F6(0.5) B2(0.5)
6.a Aromatic/amide H refined with riding coordinates:
 C3A(H3A), C3B(H3B), C4A(H4A), C4B(H4B), C8A(H8A), C8B(H8B), C9A(H9A),
 C9B(H9B), C10A(H10A), C10B(H10B), C11A(H11A), C11B(H11B), C13A(H13A),
 C13B(H13B), C14A(H14A), C14B(H14B), C15A(H15A), C15B(H15B), C16A(H16A),
 C16B(H16B)
6.b Idealised Me refined as rotating group:
 C2(H2A,H2B,H2C), C1(H1A,H1B,H1C)
6.c Idealised tetrahedral OH refined as rotating group:
 O1(H1)
;
_olex2_submission_special_instructions 'No special instructions were received'

loop_
_space_group_symop_operation_xyz
'x, y, z'
'-x, y, -z+1/2'
'x+1/2, y+1/2, z'
'-x+1/2, y+1/2, -z+1/2'
'-x, -y, -z'
'x, -y, z-1/2'
'-x+1/2, -y+1/2, -z'
'x+1/2, -y+1/2, z-1/2'

loop_
_atom_site_label
_atom_site_type_symbol
_atom_site_fract_x
_atom_site_fract_y
_atom_site_fract_z
_atom_site_U_iso_or_equiv
_atom_site_adp_type
_atom_site_occupancy
_atom_site_site_symmetry_order
_atom_site_calc_flag
_atom_site_refinement_flags_posn
_atom_site_refinement_flags_adp
_atom_site_refinement_flags_occupancy
_atom_site_disorder_assembly
_atom_site_disorder_group
Co01 Co 0.37438(2) 0.23584(9) 0.61606(4) 0.0433(3) Uani 1 1 d . . . . .
O0AA O 0.2295(5) 0.4071(18) 0.3741(9) 0.065(5) Uani 0.56(5) 1 d . . . A 2
O1A O 0.48285(13) 0.1346(6) 0.9154(2) 0.0691(13) Uani 1 1 d . . . . .
O1B O 0.2398(10) 0.418(4) 0.3638(17) 0.127(11) Uani 0.44(5) 1 d . . . A 1
O2A O 0.50366(13) 0.3466(5) 0.8911(2) 0.0735(13) Uani 1 1 d . . . . .
O2B O 0.2742(8) 0.298(4) 0.3075(14) 0.105(7) Uani 0.44(5) 1 d . . . A 1
O2C O 0.2675(4) 0.357(3) 0.3167(6) 0.071(5) Uani 0.56(5) 1 d . . . A 2
N1A N 0.39872(13) 0.4389(5) 0.6119(2) 0.0522(12) Uani 1 1 d . . . . .
N1B N 0.39697(12) 0.1412(5) 0.5515(2) 0.0470(11) Uani 1 1 d . . . . .
N2A N 0.41093(12) 0.2303(5) 0.6947(2) 0.0428(10) Uani 1 1 d . . . . .
N2B N 0.33720(12) 0.2574(5) 0.5387(2) 0.0458(11) Uani 1 1 d . . . . .
N3A N 0.36694(13) 0.0252(5) 0.6498(2) 0.0530(12) Uani 1 1 d . . . . .
N3B N 0.33632(12) 0.3330(5) 0.6503(2) 0.0493(11) Uani 1 1 d . . . . .
C1A C 0.48296(16) 0.2322(7) 0.8780(3) 0.0565(15) Uani 1 1 d . . . . .
C1B C 0.2671(8) 0.346(4) 0.3573(10) 0.083(8) Uani 0.44(5) 1 d . . . A 1
C1C C 0.2594(4) 0.370(2) 0.3687(7) 0.063(4) Uani 0.56(5) 1 d . . . A 2
C2A C 0.45869(15) 0.2336(6) 0.8132(3) 0.0484(13) Uani 1 1 d . . . . .
C2B C 0.28852(18) 0.3213(8) 0.4269(3) 0.0666(19) Uani 1 1 d . . . . .
C3A C 0.43765(15) 0.1108(7) 0.7921(3) 0.0501(14) Uani 1 1 d . . . . .
H3A H 0.4397 0.0282 0.8180 0.060 Uiso 1 1 calc R . . . .
C3B C 0.31811(18) 0.2465(8) 0.4270(3) 0.0631(17) Uani 1 1 d . . . . .
H3B H 0.3219 0.2179 0.3886 0.076 Uiso 1 1 calc R . . . .
C4A C 0.45577(15) 0.3529(6) 0.7718(3) 0.0496(14) Uani 1 1 d . . . . .
H4A H 0.4701 0.4345 0.7838 0.060 Uiso 1 1 calc R . . . .
C4B C 0.28316(17) 0.3638(7) 0.4850(4) 0.0676(19) Uani 1 1 d . . . . .
H4B H 0.2629 0.4125 0.4862 0.081 Uiso 1 1 calc R . . . .
C5A C 0.41397(14) 0.1120(6) 0.7332(3) 0.0435(12) Uani 1 1 d . . . . .
C5B C 0.34244(15) 0.2132(7) 0.4836(3) 0.0511(14) Uani 1 1 d . . . . .
C6A C 0.43164(14) 0.3495(6) 0.7131(3) 0.0443(12) Uani 1 1 d . . . . .
C6B C 0.30846(15) 0.3322(6) 0.5404(3) 0.0530(15) Uani 1 1 d . . . . .
C7A C 0.39002(15) -0.0085(6) 0.7057(3) 0.0502(14) Uani 1 1 d . . . . .
C7B C 0.37587(16) 0.1385(7) 0.4914(3) 0.0533(15) Uani 1 1 d . . . . .
C8A C 0.39121(18) -0.1461(7) 0.7337(4) 0.0648(18) Uani 1 1 d . . . . .
H8A H 0.4074 -0.1665 0.7723 0.078 Uiso 1 1 calc R . . . .
C8B C 0.3850(2) 0.0664(9) 0.4431(3) 0.0696(19) Uani 1 1 d . . . . .
H8B H 0.3698 0.0624 0.4025 0.084 Uiso 1 1 calc R . . . .
C9A C 0.3680(2) -0.2515(8) 0.7035(5) 0.086(3) Uani 1 1 d . . . . .
H9A H 0.3684 -0.3450 0.7210 0.104 Uiso 1 1 calc R . . . .
C9B C 0.4172(2) 0.0001(9) 0.4559(4) 0.075(2) Uani 1 1 d . . . . .
H9B H 0.4238 -0.0501 0.4241 0.090 Uiso 1 1 calc R . . . .
C10A C 0.3440(2) -0.2172(9) 0.6468(4) 0.083(2) Uani 1 1 d . . . . .
H10A H 0.3280 -0.2872 0.6258 0.100 Uiso 1 1 calc R . . . .
C10B C 0.43928(18) 0.0093(8) 0.5161(3) 0.0636(17) Uani 1 1 d . . . . .
H10B H 0.4614 -0.0312 0.5253 0.076 Uiso 1 1 calc R . . . .
C11A C 0.3440(2) -0.0771(8) 0.6215(4) 0.0709(19) Uani 1 1 d . . . . .
H11A H 0.3275 -0.0539 0.5837 0.085 Uiso 1 1 calc R . . . .
C11B C 0.42813(16) 0.0793(7) 0.5627(3) 0.0543(15) Uani 1 1 d . . . . .
H11B H 0.4430 0.0835 0.6036 0.065 Uiso 1 1 calc R . . . .
C12A C 0.42524(15) 0.4659(6) 0.6649(3) 0.0462(13) Uani 1 1 d . . . . .
C12B C 0.30785(16) 0.3754(7) 0.6052(3) 0.0557(15) Uani 1 1 d . . . . .
C13A C 0.44445(18) 0.5933(7) 0.6708(3) 0.0588(16) Uani 1 1 d . . . . .
H13A H 0.4622 0.6114 0.7075 0.071 Uiso 1 1 calc R . . . .
C13B C 0.28098(18) 0.4492(8) 0.6198(4) 0.0692(19) Uani 1 1 d . . . . .
H13B H 0.2614 0.4765 0.5877 0.083 Uiso 1 1 calc R . . . .
C14A C 0.4371(2) 0.6941(7) 0.6216(3) 0.0687(19) Uani 1 1 d . . . . .
H14A H 0.4501 0.7800 0.6246 0.082 Uiso 1 1 calc R . . . .
C14B C 0.2834(2) 0.4827(9) 0.6830(4) 0.076(2) Uani 1 1 d . . . . .
H14B H 0.2657 0.5338 0.6938 0.091 Uiso 1 1 calc R . . . .
C15A C 0.4103(2) 0.6662(8) 0.5681(3) 0.072(2) Uani 1 1 d . . . . .
H15A H 0.4048 0.7336 0.5348 0.087 Uiso 1 1 calc R . . . .
C15B C 0.3123(2) 0.4385(8) 0.7289(4) 0.0696(19) Uani 1 1 d . . . . .
H15B H 0.3144 0.4582 0.7716 0.084 Uiso 1 1 calc R . . . .
C16A C 0.3919(2) 0.5373(8) 0.5645(3) 0.0671(19) Uani 1 1 d . . . . .
H16A H 0.3742 0.5177 0.5280 0.080 Uiso 1 1 calc R . . . .
C16B C 0.33801(18) 0.3650(7) 0.7114(3) 0.0590(16) Uani 1 1 d . . . . .
H16B H 0.3576 0.3356 0.7430 0.071 Uiso 1 1 calc R . . . .
O1C O 0.1898(3) 0.5236(13) 0.7603(6) 0.122(4) Uani 0.686(11) 1 d D . . B 2
O2 O 0.2120(6) 0.550(2) 0.7303(12) 0.122(4) Uani 0.314(11) 1 d D . . B 1
C2 C 0.2033(4) 0.3981(17) 0.7450(7) 0.186(8) Uani 1 1 d D . . . .
H2A H 0.2043 0.3912 0.7893 0.279 Uiso 1 1 calc GR . . B 1
H2B H 0.2196 0.3305 0.7356 0.279 Uiso 1 1 calc GR . . B 1
H2C H 0.1803 0.3740 0.7198 0.279 Uiso 1 1 calc GR . . B 1
O1 O 0.53693(18) 0.3604(8) 1.0113(3) 0.099(2) Uani 1 1 d . . . . .
H1 H 0.5227 0.3600 0.9763 0.149 Uiso 1 1 calc GR . . . .
C1 C 0.5216(3) 0.3021(11) 1.0570(5) 0.110(3) Uani 1 1 d . . . . .
H1A H 0.5340 0.3373 1.0985 0.165 Uiso 1 1 calc GR . . . .
H1B H 0.5227 0.1965 1.0564 0.165 Uiso 1 1 calc GR . . . .
H1C H 0.4978 0.3328 1.0473 0.165 Uiso 1 1 calc GR . . . .
F3 F 0.2191(3) 0.5889(13) 0.5084(6) 0.141(4) Uani 0.5 1 d D U . . .
F4 F 0.2007(4) 0.8171(15) 0.4905(7) 0.155(5) Uani 0.5 1 d D U . . .
F5 F 0.2613(5) 0.784(2) 0.5153(9) 0.202(7) Uani 0.5 1 d D U . . .
F6 F 0.2329(5) 0.7588(17) 0.5923(8) 0.182(6) Uani 0.5 1 d D U . . .
B2 B 0.2297(5) 0.736(2) 0.5265(10) 0.155(6) Uani 0.5 1 d D U . . .
F7 F 0.3556(5) 0.582(3) 0.8466(10) 0.1265(15) Uani 0.240(5) 1 d D . . C 1
F8 F 0.3906(6) 0.365(2) 0.8579(15) 0.121(7) Uani 0.240(5) 1 d D . . C 1
F9 F 0.4137(6) 0.592(3) 0.8405(10) 0.1265(15) Uani 0.240(5) 1 d D . . C 1
F10 F 0.4006(6) 0.545(3) 0.9367(8) 0.1265(15) Uani 0.240(5) 1 d D . . C 1
B3 B 0.3895(6) 0.523(3) 0.8690(11) 0.123(5) Uani 0.240(5) 1 d D . . C 1
F7A F 0.3648(2) 0.4846(10) 0.9041(4) 0.1265(15) Uani 0.760(5) 1 d D . . C 2
F8A F 0.3817(2) 0.2908(10) 0.8552(4) 0.1265(15) Uani 0.760(5) 1 d . . . C 2
F9A F 0.3973(2) 0.5136(11) 0.8316(4) 0.1265(15) Uani 0.760(5) 1 d D . . C 2
F10A F 0.4228(2) 0.4153(10) 0.9276(3) 0.1265(15) Uani 0.760(5) 1 d . . . C 2
B1A B 0.3923(3) 0.4314(14) 0.8808(5) 0.099(3) Uani 0.760(5) 1 d D . . C 2
F1 F 0.47957(10) -0.0020(5) 0.70312(16) 0.0728(11) Uani 1 1 d . . . . .
F2 F 0.47969(11) -0.1786(5) 0.7767(2) 0.0757(11) Uani 1 1 d . . . . .
B1 B 0.5000 -0.0911(13) 0.7500 0.055(2) Uani 1 2 d S T P . .
O3 O 0.1863(5) 0.703(3) 0.6038(12) 0.159(5) Uani 0.420(13) 1 d D U . D 2
O3C O 0.1760(5) 0.6614(18) 0.6517(9) 0.159(5) Uani 0.580(13) 1 d . U . D -1

loop_
_atom_site_aniso_label
_atom_site_aniso_U_11
_atom_site_aniso_U_22
_atom_site_aniso_U_33
_atom_site_aniso_U_23
_atom_site_aniso_U_13
_atom_site_aniso_U_12
Co01 0.0461(5) 0.0387(5) 0.0447(5) -0.0026(4) 0.0119(4) -0.0081(4)
O0AA 0.045(7) 0.069(8) 0.071(7) 0.003(5) -0.002(5) 0.004(5)
O1A 0.069(3) 0.069(3) 0.062(3) 0.007(2) 0.005(2) -0.009(2)
O1B 0.076(15) 0.18(2) 0.105(15) 0.006(14) -0.013(11) 0.061(16)
O2A 0.066(3) 0.067(3) 0.075(3) 0.002(2) 0.000(2) -0.015(2)
O2B 0.078(12) 0.111(17) 0.113(14) 0.020(10) 0.005(9) 0.029(10)
O2C 0.052(6) 0.103(12) 0.049(6) 0.008(5) -0.003(4) 0.029(6)
N1A 0.061(3) 0.045(3) 0.049(3) -0.005(2) 0.011(2) -0.015(2)
N1B 0.050(3) 0.041(3) 0.044(2) 0.0017(19) 0.003(2) -0.009(2)
N2A 0.046(2) 0.034(2) 0.051(3) -0.0054(19) 0.019(2) -0.0070(19)
N2B 0.041(2) 0.045(3) 0.047(3) 0.001(2) 0.0046(19) -0.006(2)
N3A 0.057(3) 0.048(3) 0.053(3) -0.008(2) 0.015(2) -0.011(2)
N3B 0.044(3) 0.040(3) 0.060(3) 0.004(2) 0.007(2) -0.005(2)
C1A 0.048(3) 0.057(4) 0.064(4) 0.000(3) 0.013(3) -0.001(3)
C1B 0.056(12) 0.065(13) 0.119(17) 0.026(11) 0.008(11) 0.008(9)
C1C 0.046(8) 0.069(11) 0.063(7) -0.006(7) -0.006(5) -0.005(6)
C2A 0.045(3) 0.047(3) 0.054(3) -0.003(3) 0.015(3) -0.003(3)
C2B 0.058(4) 0.058(4) 0.065(4) 0.016(3) -0.015(3) -0.009(3)
C3A 0.047(3) 0.045(3) 0.063(4) 0.004(3) 0.022(3) 0.000(3)
C3B 0.061(4) 0.071(4) 0.047(3) 0.001(3) -0.003(3) -0.016(3)
C4A 0.042(3) 0.043(3) 0.063(4) -0.006(3) 0.013(3) -0.005(2)
C4B 0.049(3) 0.056(4) 0.080(5) 0.010(3) -0.013(3) -0.004(3)
C5A 0.042(3) 0.035(3) 0.058(3) 0.000(2) 0.022(3) -0.002(2)
C5B 0.044(3) 0.057(4) 0.044(3) 0.000(3) -0.001(2) -0.010(3)
C6A 0.046(3) 0.036(3) 0.053(3) -0.007(2) 0.017(2) -0.005(2)
C6B 0.046(3) 0.042(3) 0.064(4) 0.004(3) 0.004(3) -0.013(3)
C7A 0.047(3) 0.039(3) 0.067(4) -0.004(3) 0.021(3) -0.009(2)
C7B 0.059(4) 0.054(4) 0.043(3) -0.002(3) 0.009(3) -0.014(3)
C8A 0.066(4) 0.039(3) 0.087(5) 0.004(3) 0.018(4) -0.007(3)
C8B 0.073(5) 0.080(5) 0.053(4) -0.006(3) 0.013(3) -0.006(4)
C9A 0.096(6) 0.035(4) 0.132(8) 0.004(4) 0.039(6) -0.019(4)
C9B 0.089(5) 0.070(5) 0.076(5) -0.007(4) 0.043(4) -0.002(4)
C10A 0.085(6) 0.065(5) 0.096(6) -0.015(4) 0.021(5) -0.033(4)
C10B 0.057(4) 0.063(4) 0.074(4) 0.006(3) 0.023(3) -0.003(3)
C11A 0.071(4) 0.071(5) 0.069(4) -0.018(4) 0.017(4) -0.023(4)
C11B 0.052(3) 0.045(3) 0.060(4) 0.009(3) 0.006(3) -0.006(3)
C12A 0.048(3) 0.037(3) 0.057(3) -0.002(2) 0.020(3) -0.007(2)
C12B 0.046(3) 0.051(3) 0.069(4) 0.002(3) 0.014(3) -0.008(3)
C13A 0.067(4) 0.041(3) 0.064(4) -0.006(3) 0.012(3) -0.019(3)
C13B 0.051(4) 0.063(4) 0.097(6) 0.003(4) 0.024(4) 0.000(3)
C14A 0.081(5) 0.047(4) 0.076(5) 0.007(3) 0.019(4) -0.027(3)
C14B 0.065(4) 0.073(5) 0.099(6) -0.005(4) 0.040(4) 0.001(4)
C15A 0.100(6) 0.051(4) 0.061(4) 0.011(3) 0.016(4) -0.019(4)
C15B 0.075(5) 0.067(4) 0.077(5) -0.004(4) 0.038(4) -0.006(4)
C16A 0.087(5) 0.060(4) 0.046(3) 0.004(3) 0.005(3) -0.020(4)
C16B 0.061(4) 0.055(4) 0.061(4) 0.000(3) 0.018(3) -0.007(3)
O1C 0.080(6) 0.128(8) 0.153(9) -0.040(7) 0.022(6) -0.012(6)
O2 0.080(6) 0.128(8) 0.153(9) -0.040(7) 0.022(6) -0.012(6)
C2 0.187(16) 0.24(2) 0.156(13) -0.074(15) 0.095(13) -0.056(16)
O1 0.113(5) 0.100(4) 0.070(4) -0.011(3) 0.000(3) -0.027(4)
C1 0.152(10) 0.083(6) 0.102(7) -0.022(5) 0.047(7) -0.011(6)
F3 0.142(7) 0.108(6) 0.131(7) 0.012(5) -0.030(6) 0.022(5)
F4 0.178(9) 0.097(7) 0.156(9) 0.004(7) -0.010(7) 0.017(7)
F5 0.183(9) 0.197(10) 0.210(11) -0.014(8) 0.027(7) -0.015(7)
F6 0.217(13) 0.138(10) 0.157(8) -0.008(7) -0.005(7) 0.014(9)
B2 0.165(9) 0.122(8) 0.154(9) 0.003(6) 0.004(6) 0.012(6)
F7 0.120(3) 0.146(4) 0.102(3) -0.010(2) 0.011(2) -0.009(3)
F8 0.100(15) 0.147(10) 0.110(14) -0.007(8) 0.022(11) 0.000(8)
F9 0.120(3) 0.146(4) 0.102(3) -0.010(2) 0.011(2) -0.009(3)
F10 0.120(3) 0.146(4) 0.102(3) -0.010(2) 0.011(2) -0.009(3)
B3 0.114(9) 0.147(12) 0.097(9) -0.012(7) 0.011(6) -0.008(7)
F7A 0.120(3) 0.146(4) 0.102(3) -0.010(2) 0.011(2) -0.009(3)
F8A 0.120(3) 0.146(4) 0.102(3) -0.010(2) 0.011(2) -0.009(3)
F9A 0.120(3) 0.146(4) 0.102(3) -0.010(2) 0.011(2) -0.009(3)
F10A 0.120(3) 0.146(4) 0.102(3) -0.010(2) 0.011(2) -0.009(3)
B1A 0.089(6) 0.130(8) 0.063(6) -0.018(5) -0.003(4) -0.019(5)
F1 0.068(2) 0.088(3) 0.053(2) 0.0026(19) 0.0020(18) 0.024(2)
F2 0.076(3) 0.073(3) 0.080(3) -0.009(2) 0.025(2) -0.024(2)
B1 0.041(5) 0.066(6) 0.055(6) 0.000 0.007(4) 0.000
O3 0.177(10) 0.123(8) 0.147(10) -0.001(8) -0.007(8) 0.009(8)
O3C 0.177(10) 0.123(8) 0.147(10) -0.001(8) -0.007(8) 0.009(8)

loop_
_atom_type_symbol
_atom_type_description
_atom_type_scat_dispersion_real
_atom_type_scat_dispersion_imag
_atom_type_scat_source
C C 0.0181 0.0091 'International Tables Vol C Tables 4.2.6.8 and 6.1.1.4'
H H 0.0000 0.0000 'International Tables Vol C Tables 4.2.6.8 and 6.1.1.4'
B B 0.0090 0.0039 'International Tables Vol C Tables 4.2.6.8 and 6.1.1.4'
Co Co -2.3653 3.6143 'International Tables Vol C Tables 4.2.6.8 and 6.1.1.4'
F F 0.0727 0.0534 'International Tables Vol C Tables 4.2.6.8 and 6.1.1.4'
N N 0.0311 0.0180 'International Tables Vol C Tables 4.2.6.8 and 6.1.1.4'
O O 0.0492 0.0322 'International Tables Vol C Tables 4.2.6.8 and 6.1.1.4'

loop_
_geom_angle_atom_site_label_1
_geom_angle_atom_site_label_2
_geom_angle_atom_site_label_3
_geom_angle
_geom_angle_site_symmetry_1
_geom_angle_site_symmetry_3
N1A Co01 N3A 158.0(2) . .
N1B Co01 N1A 92.22(19) . .
N1B Co01 N3A 89.67(19) . .
N1B Co01 N3B 158.45(19) . .
N2A Co01 N1A 79.29(19) . .
N2A Co01 N1B 103.39(18) . .
N2A Co01 N2B 175.5(2) . .
N2A Co01 N3A 78.96(19) . .
N2A Co01 N3B 98.16(19) . .
N2B Co01 N1A 97.4(2) . .
N2B Co01 N1B 79.65(19) . .
N2B Co01 N3A 104.49(19) . .
N2B Co01 N3B 78.9(2) . .
N3B Co01 N1A 92.24(19) . .
N3B Co01 N3A 94.01(19) . .
C12A N1A Co01 112.6(4) . .
C16A N1A Co01 128.5(4) . .
C16A N1A C12A 118.9(5) . .
C7B N1B Co01 113.5(4) . .
C11B N1B Co01 128.1(4) . .
C11B N1B C7B 118.3(5) . .
C5A N2A Co01 119.6(4) . .
C5A N2A C6A 120.5(5) . .
C6A N2A Co01 119.7(4) . .
C5B N2B Co01 118.9(4) . .
C5B N2B C6B 121.6(5) . .
C6B N2B Co01 119.1(4) . .
C7A N3A Co01 113.4(4) . .
C11A N3A Co01 128.1(5) . .
C11A N3A C7A 118.4(6) . .
C12B N3B Co01 114.7(4) . .
C12B N3B C16B 117.8(6) . .
C16B N3B Co01 127.4(4) . .
O1A C1A O2A 123.6(6) . .
O1A C1A C2A 122.1(6) . .
O2A C1A C2A 114.3(6) . .
O1B C1B C2B 103(2) . .
O2B C1B O1B 131(2) . .
O2B C1B C2B 127(2) . .
O0AA C1C C2B 121.0(13) . .
O2C C1C O0AA 125.6(14) . .
O2C C1C C2B 113.1(11) . .
C3A C2A C1A 119.1(5) . .
C4A C2A C1A 122.9(5) . .
C4A C2A C3A 118.0(5) . .
C3B C2B C1B 108.7(16) . .
C3B C2B C1C 127.2(10) . .
C3B C2B C4B 119.1(6) . .
C4B C2B C1B 132.1(16) . .
C4B C2B C1C 113.7(9) . .
C2A C3A H3A 120.0 . .
C5A C3A C2A 120.1(5) . .
C5A C3A H3A 120.0 . .
C2B C3B H3B 119.8 . .
C2B C3B C5B 120.5(7) . .
C5B C3B H3B 119.8 . .
C2A C4A H4A 120.0 . .
C6A C4A C2A 119.9(5) . .
C6A C4A H4A 120.0 . .
C2B C4B H4B 120.6 . .
C6B C4B C2B 118.7(7) . .
C6B C4B H4B 120.6 . .
N2A C5A C3A 120.8(5) . .
N2A C5A C7A 113.6(5) . .
C3A C5A C7A 125.6(5) . .
N2B C5B C3B 119.6(6) . .
N2B C5B C7B 113.4(5) . .
C3B C5B C7B 127.0(6) . .
N2A C6A C4A 120.6(5) . .
N2A C6A C12A 113.1(5) . .
C4A C6A C12A 126.4(5) . .
N2B C6B C4B 120.5(6) . .
N2B C6B C12B 113.7(5) . .
C4B C6B C12B 125.8(6) . .
N3A C7A C5A 114.1(5) . .
N3A C7A C8A 122.4(6) . .
C8A C7A C5A 123.4(6) . .
N1B C7B C5B 114.2(5) . .
N1B C7B C8B 121.8(6) . .
C8B C7B C5B 123.9(6) . .
C7A C8A H8A 120.7 . .
C9A C8A C7A 118.6(7) . .
C9A C8A H8A 120.7 . .
C7B C8B H8B 120.5 . .
C7B C8B C9B 119.0(7) . .
C9B C8B H8B 120.5 . .
C8A C9A H9A 120.4 . .
C8A C9A C10A 119.3(7) . .
C10A C9A H9A 120.4 . .
C8B C9B H9B 120.4 . .
C10B C9B C8B 119.2(7) . .
C10B C9B H9B 120.4 . .
C9A C10A H10A 120.4 . .
C9A C10A C11A 119.2(7) . .
C11A C10A H10A 120.4 . .
C9B C10B H10B 120.6 . .
C9B C10B C11B 118.9(7) . .
C11B C10B H10B 120.6 . .
N3A C11A C10A 122.0(7) . .
N3A C11A H11A 119.0 . .
C10A C11A H11A 119.0 . .
N1B C11B C10B 122.7(6) . .
N1B C11B H11B 118.7 . .
C10B C11B H11B 118.7 . .
N1A C12A C6A 115.0(5) . .
N1A C12A C13A 121.1(5) . .
C13A C12A C6A 123.9(6) . .
N3B C12B C6B 113.2(6) . .
N3B C12B C13B 121.9(7) . .
C13B C12B C6B 124.9(6) . .
C12A C13A H13A 120.3 . .
C12A C13A C14A 119.3(6) . .
C14A C13A H13A 120.3 . .
C12B C13B H13B 120.2 . .
C12B C13B C14B 119.5(7) . .
C14B C13B H13B 120.2 . .
C13A C14A H14A 120.3 . .
C15A C14A C13A 119.4(6) . .
C15A C14A H14A 120.3 . .
C13B C14B H14B 120.8 . .
C15B C14B C13B 118.5(7) . .
C15B C14B H14B 120.8 . .
C14A C15A H15A 120.5 . .
C16A C15A C14A 118.9(6) . .
C16A C15A H15A 120.5 . .
C14B C15B H15B 120.4 . .
C14B C15B C16B 119.2(7) . .
C16B C15B H15B 120.4 . .
N1A C16A C15A 122.3(6) . .
N1A C16A H16A 118.8 . .
C15A C16A H16A 118.8 . .
N3B C16B C15B 123.1(7) . .
N3B C16B H16B 118.4 . .
C15B C16B H16B 118.4 . .
O2 C2 H2A 109.5 . .
O2 C2 H2B 109.5 . .
O2 C2 H2C 109.5 . .
H2A C2 H2B 109.5 . .
H2A C2 H2C 109.5 . .
H2B C2 H2C 109.5 . .
C1 O1 H1 109.5 . .
O1 C1 H1A 109.5 . .
O1 C1 H1B 109.5 . .
O1 C1 H1C 109.5 . .
H1A C1 H1B 109.5 . .
H1A C1 H1C 109.5 . .
H1B C1 H1C 109.5 . .
B2 F3 F5 42.4(13) . 7_566
F5 F5 F3 126(3) 7_566 7_566
F5 F5 B2 48.5(17) 7_566 .
B2 F5 F3 147(2) . 7_566
B2 F5 F3 61.8(15) 7_566 7_566
B2 F5 F5 79(2) 7_566 7_566
B2 F5 B2 127.8(18) 7_566 .
F3 B2 F5 116.9(17) . .
F3 B2 F6 110.9(17) . .
F4 B2 F3 101.5(14) . .
F4 B2 F5 112(2) . .
F4 B2 F6 108.3(17) . .
F5 B2 F3 75.8(16) 7_566 .
F5 B2 F4 92(2) 7_566 .
F5 B2 F5 52.2(19) 7_566 .
F5 B2 F6 156(2) 7_566 .
F5 B2 F6 107.0(14) . .
F7 B3 F8 112.7(15) . .
F7 B3 F9 112.5(17) . .
F7 B3 F10 107.4(16) . .
F9 B3 F8 107.5(16) . .
F9 B3 F10 109.5(16) . .
F10 B3 F8 107(2) . .
F8A B1A F7A 105.7(9) . .
F9A B1A F7A 113.1(10) . .
F9A B1A F8A 105.9(9) . .
F10A B1A F7A 113.0(9) . .
F10A B1A F8A 108.1(9) . .
F10A B1A F9A 110.6(9) . .
F1 B1 F1 108.4(9) . 2_656
F2 B1 F1 108.7(2) . 2_656
F2 B1 F1 110.7(3) . .
F2 B1 F1 110.7(3) 2_656 2_656
F2 B1 F1 108.7(2) 2_656 .
F2 B1 F2 109.6(9) 2_656 .

loop_
_geom_bond_atom_site_label_1
_geom_bond_atom_site_label_2
_geom_bond_distance
_geom_bond_site_symmetry_2
Co01 N1A 2.100(5) .
Co01 N1B 2.065(5) .
Co01 N2A 1.929(5) .
Co01 N2B 1.932(5) .
Co01 N3A 2.101(5) .
Co01 N3B 2.074(5) .
O0AA C1C 1.283(14) .
O1A C1A 1.207(8) .
O1B C1B 1.31(2) .
O2A C1A 1.311(8) .
O2B C1B 1.28(2) .
O2C C1C 1.273(13) .
N1A C12A 1.362(7) .
N1A C16A 1.339(8) .
N1B C7B 1.353(7) .
N1B C11B 1.330(8) .
N2A C5A 1.350(7) .
N2A C6A 1.356(7) .
N2B C5B 1.343(8) .
N2B C6B 1.347(8) .
N3A C7A 1.349(8) .
N3A C11A 1.333(8) .
N3B C12B 1.342(8) .
N3B C16B 1.353(8) .
C1A C2A 1.481(9) .
C1B C2B 1.545(17) .
C1C C2B 1.535(14) .
C2A C3A 1.397(8) .
C2A C4A 1.397(8) .
C2B C3B 1.367(11) .
C2B C4B 1.402(11) .
C3A H3A 0.9300 .
C3A C5A 1.374(8) .
C3B H3B 0.9300 .
C3B C5B 1.382(8) .
C4A H4A 0.9300 .
C4A C6A 1.379(8) .
C4B H4B 0.9300 .
C4B C6B 1.379(9) .
C5A C7A 1.470(8) .
C5B C7B 1.469(9) .
C6A C12A 1.465(8) .
C6B C12B 1.478(9) .
C7A C8A 1.387(8) .
C7B C8B 1.377(9) .
C8A H8A 0.9300 .
C8A C9A 1.371(10) .
C8B H8B 0.9300 .
C8B C9B 1.379(11) .
C9A H9A 0.9300 .
C9A C10A 1.379(12) .
C9B H9B 0.9300 .
C9B C10B 1.373(10) .
C10A H10A 0.9300 .
C10A C11A 1.387(11) .
C10B H10B 0.9300 .
C10B C11B 1.377(9) .
C11A H11A 0.9300 .
C11B H11B 0.9300 .
C12A C13A 1.375(8) .
C12B C13B 1.380(9) .
C13A H13A 0.9300 .
C13A C14A 1.382(9) .
C13B H13B 0.9300 .
C13B C14B 1.395(11) .
C14A H14A 0.9300 .
C14A C15A 1.375(10) .
C14B H14B 0.9300 .
C14B C15B 1.367(11) .
C15A H15A 0.9300 .
C15A C16A 1.375(9) .
C15B H15B 0.9300 .
C15B C16B 1.371(10) .
C16A H16A 0.9300 .
C16B H16B 0.9300 .
O1C C2 1.343(13) .
O2 C2 1.479(15) .
C2 H2A 0.9600 .
C2 H2B 0.9600 .
C2 H2C 0.9600 .
O1 H1 0.8200 .
O1 C1 1.414(11) .
C1 H1A 0.9600 .
C1 H1B 0.9600 .
C1 H1C 0.9600 .
F3 F5 1.56(2) 7_566
F3 B2 1.420(17) .
F4 B2 1.418(18) .
F5 F3 1.56(2) 7_566
F5 F5 1.15(3) 7_566
F5 B2 1.09(3) 7_566
F5 B2 1.426(17) .
F6 B2 1.428(18) .
B2 F5 1.09(3) 7_566
F7 B3 1.417(18) .
F8 B3 1.452(19) .
F9 B3 1.435(18) .
F10 B3 1.439(18) .
F7A B1A 1.419(10) .
F8A B1A 1.413(12) .
F9A B1A 1.370(11) .
F10A B1A 1.370(11) .
F1 B1 1.383(8) .
F2 B1 1.378(8) .
B1 F1 1.383(8) 2_656
B1 F2 1.378(8) 2_656

loop_
_geom_torsion_atom_site_label_1
_geom_torsion_atom_site_label_2
_geom_torsion_atom_site_label_3
_geom_torsion_atom_site_label_4
_geom_torsion
_geom_torsion_site_symmetry_1
_geom_torsion_site_symmetry_2
_geom_torsion_site_symmetry_3
_geom_torsion_site_symmetry_4
Co01 N1A C12A C6A 0.6(6) . . . .
Co01 N1A C12A C13A 179.6(5) . . . .
Co01 N1A C16A C15A -179.3(6) . . . .
Co01 N1B C7B C5B 4.5(6) . . . .
Co01 N1B C7B C8B -173.2(5) . . . .
Co01 N1B C11B C10B 174.7(5) . . . .
Co01 N2A C5A C3A -173.9(4) . . . .
Co01 N2A C5A C7A 6.0(6) . . . .
Co01 N2A C6A C4A 174.0(4) . . . .
Co01 N2A C6A C12A -6.2(6) . . . .
Co01 N2B C5B C3B -170.9(5) . . . .
Co01 N2B C5B C7B 6.0(7) . . . .
Co01 N2B C6B C4B 172.7(5) . . . .
Co01 N2B C6B C12B -6.4(7) . . . .
Co01 N3A C7A C5A 3.8(6) . . . .
Co01 N3A C7A C8A -175.1(5) . . . .
Co01 N3A C11A C10A 174.1(6) . . . .
Co01 N3B C12B C6B 4.8(6) . . . .
Co01 N3B C12B C13B -176.3(5) . . . .
Co01 N3B C16B C15B 175.5(5) . . . .
O0AA C1C C2B C3B 162.9(14) . . . .
O0AA C1C C2B C4B -19(2) . . . .
O1A C1A C2A C3A -7.3(10) . . . .
O1A C1A C2A C4A 172.8(6) . . . .
O1B C1B C2B C3B 180(3) . . . .
O1B C1B C2B C4B -2(4) . . . .
O2A C1A C2A C3A 174.2(6) . . . .
O2A C1A C2A C4A -5.8(9) . . . .
O2B C1B C2B C3B 4(3) . . . .
O2B C1B C2B C4B -178(2) . . . .
O2C C1C C2B C3B -11(2) . . . .
O2C C1C C2B C4B 167.1(14) . . . .
N1A C12A C13A C14A -1.2(10) . . . .
N1B C7B C8B C9B -2.6(11) . . . .
N2A C5A C7A N3A -6.2(7) . . . .
N2A C5A C7A C8A 172.7(6) . . . .
N2A C6A C12A N1A 3.3(7) . . . .
N2A C6A C12A C13A -175.7(6) . . . .
N2B C5B C7B N1B -6.8(8) . . . .
N2B C5B C7B C8B 170.9(6) . . . .
N2B C6B C12B N3B 0.6(7) . . . .
N2B C6B C12B C13B -178.2(6) . . . .
N3A C7A C8A C9A -0.1(11) . . . .
N3B C12B C13B C14B 0.6(10) . . . .
C1A C2A C3A C5A 177.4(5) . . . .
C1A C2A C4A C6A -177.4(6) . . . .
C1B C2B C3B C5B 178.3(14) . . . .
C1B C2B C4B C6B -176.0(17) . . . .
C1C C2B C3B C5B 178.4(12) . . . .
C1C C2B C4B C6B -176.9(10) . . . .
C2A C3A C5A N2A 0.7(8) . . . .
C2A C3A C5A C7A -179.1(5) . . . .
C2A C4A C6A N2A -0.9(9) . . . .
C2A C4A C6A C12A 179.3(5) . . . .
C2B C3B C5B N2B -1.3(10) . . . .
C2B C3B C5B C7B -177.7(6) . . . .
C2B C4B C6B N2B -2.3(9) . . . .
C2B C4B C6B C12B 176.7(6) . . . .
C3A C2A C4A C6A 2.7(8) . . . .
C3A C5A C7A N3A 173.7(5) . . . .
C3A C5A C7A C8A -7.5(10) . . . .
C3B C2B C4B C6B 1.8(10) . . . .
C3B C5B C7B N1B 169.8(6) . . . .
C3B C5B C7B C8B -12.5(11) . . . .
C4A C2A C3A C5A -2.6(8) . . . .
C4A C6A C12A N1A -176.9(6) . . . .
C4A C6A C12A C13A 4.2(9) . . . .
C4B C2B C3B C5B 0.0(10) . . . .
C4B C6B C12B N3B -178.4(6) . . . .
C4B C6B C12B C13B 2.7(10) . . . .
C5A N2A C6A C4A -1.1(8) . . . .
C5A N2A C6A C12A 178.8(5) . . . .
C5A C7A C8A C9A -178.9(7) . . . .
C5B N2B C6B C4B 1.0(9) . . . .
C5B N2B C6B C12B -178.1(5) . . . .
C5B C7B C8B C9B 179.9(7) . . . .
C6A N2A C5A C3A 1.1(8) . . . .
C6A N2A C5A C7A -179.0(5) . . . .
C6A C12A C13A C14A 177.7(6) . . . .
C6B N2B C5B C3B 0.8(9) . . . .
C6B N2B C5B C7B 177.7(5) . . . .
C6B C12B C13B C14B 179.4(6) . . . .
C7A N3A C11A C10A -2.0(11) . . . .
C7A C8A C9A C10A -0.8(12) . . . .
C7B N1B C11B C10B -1.9(9) . . . .
C7B C8B C9B C10B -0.7(11) . . . .
C8A C9A C10A C11A 0.4(14) . . . .
C8B C9B C10B C11B 2.6(11) . . . .
C9A C10A C11A N3A 1.1(13) . . . .
C9B C10B C11B N1B -1.3(10) . . . .
C11A N3A C7A C5A -179.6(6) . . . .
C11A N3A C7A C8A 1.5(9) . . . .
C11B N1B C7B C5B -178.4(5) . . . .
C11B N1B C7B C8B 3.9(9) . . . .
C12A N1A C16A C15A -1.4(11) . . . .
C12A C13A C14A C15A 0.9(11) . . . .
C12B N3B C16B C15B -0.4(9) . . . .
C12B C13B C14B C15B -1.1(11) . . . .
C13A C14A C15A C16A -1.0(12) . . . .
C13B C14B C15B C16B 0.8(11) . . . .
C14A C15A C16A N1A 1.2(13) . . . .
C14B C15B C16B N3B -0.1(11) . . . .
C16A N1A C12A C6A -177.6(6) . . . .
C16A N1A C12A C13A 1.4(9) . . . .
C16B N3B C12B C6B -178.8(5) . . . .
C16B N3B C12B C13B 0.1(9) . . . .
F3 F5 B2 F3 138(2) 7_566 . . .
F3 F5 B2 F4 21(4) 7_566 . . .
F3 F5 B2 F5 95(4) 7_566 . . 7_566
F3 F5 B2 F6 -97(3) 7_566 . . .
F5 F3 B2 F4 89(2) 7_566 . . .
F5 F3 B2 F5 -33(2) 7_566 . . .
F5 F3 B2 F6 -156(3) 7_566 . . .
F5 F5 B2 F3 42(3) 7_566 . . .
F5 F5 B2 F4 -74(3) 7_566 . . .
F5 F5 B2 F6 167(3) 7_566 . . .
B2 F5 B2 F3 42(3) 7_566 . . .
B2 F5 B2 F4 -74(3) 7_566 . . .
B2 F5 B2 F5 0.003(5) 7_566 . . 7_566
B2 F5 B2 F6 167(3) 7_566 . . .
